data_7063266
loop_
_publ_author_name
'Sinha, Goutam'
'Pramanik, Sayan'
'Jana, Debashis'
'Ghosh, Anirban'
'Mukhopadhyay, Chhanda'

_publ_section_title
;
 I2/DMSO-mediated substrate selective oxidation of tetrahydro
 indole-2,4-dione towards 4-hydroxy isatins and
 5,6-dihydro-1H-indole-2,4-dione derivatives
;
_journal_issue 28
_journal_name_full 'New Journal of Chemistry'
_journal_page_first 12544
_journal_page_last 12552
_journal_paper_doi 10.1039/D4NJ01583E
_journal_volume 48
_journal_year 2024
_chemical_formula_moiety 'C18 H19 N O3'
_chemical_formula_sum 'C18 H19 N O3'
_chemical_formula_weight 297.34
_space_group_crystal_system monoclinic
_space_group_IT_number 15
_space_group_name_Hall '-C 2yc'
_space_group_name_H-M_alt 'C 1 2/c 1'
_atom_sites_solution_hydrogens geom
_atom_sites_solution_primary dual
_audit_creation_date 2023-10-15
_audit_creation_method
;
Olex2 1.5
(compiled 2023.02.24 svn.rf166f9f3 for OlexSys, GUI svn.r6725)
;
_audit_update_record
;
2023-11-08 deposited with the CCDC.	2024-06-14 downloaded from the CCDC.
;
_cell_angle_alpha 90
_cell_angle_beta 126.1900(10)
_cell_angle_gamma 90
_cell_formula_units_Z 8
_cell_length_a 22.7753(7)
_cell_length_b 9.6966(3)
_cell_length_c 17.8720(9)
_cell_measurement_reflns_used 9447
_cell_measurement_temperature 273.15
_cell_measurement_theta_max 25.63
_cell_measurement_theta_min 2.37
_cell_volume 3185.4(2)
_computing_cell_refinement 'SAINT V8.38A (Bruker, 2018)'
_computing_data_reduction 'SAINT V8.38A (Bruker, 2018)'
_computing_molecular_graphics 'Olex2 1.5 (Dolomanov et al., 2009)'
_computing_publication_material 'Olex2 1.5 (Dolomanov et al., 2009)'
_computing_structure_refinement 'SHELXL 2018/3 (Sheldrick, 2015)'
_computing_structure_solution 'SHELXT 2018/2 (Sheldrick, 2018)'
_diffrn_ambient_temperature 273.15
_diffrn_measured_fraction_theta_full 0.997
_diffrn_measured_fraction_theta_max 0.997
_diffrn_measurement_device_type "'Bruker D8 QUEST SCXRD"
_diffrn_measurement_method '\f and \w scans'
_diffrn_radiation_type MoK\a
_diffrn_radiation_wavelength 0.71073
_diffrn_reflns_av_R_equivalents 0.0656
_diffrn_reflns_av_unetI/netI 0.0331
_diffrn_reflns_Laue_measured_fraction_full 0.997
_diffrn_reflns_Laue_measured_fraction_max 0.997
_diffrn_reflns_limit_h_max 27
_diffrn_reflns_limit_h_min -27
_diffrn_reflns_limit_k_max 11
_diffrn_reflns_limit_k_min -11
_diffrn_reflns_limit_l_max 21
_diffrn_reflns_limit_l_min -21
_diffrn_reflns_number 32298
_diffrn_reflns_point_group_measured_fraction_full 0.997
_diffrn_reflns_point_group_measured_fraction_max 0.997
_diffrn_reflns_theta_full 25.242
_diffrn_reflns_theta_max 25.724
_diffrn_reflns_theta_min 2.405
_diffrn_source_current 0.99
_diffrn_source_power 0.0495
_diffrn_source_voltage 50.0
_diffrn_standards_number 0
_exptl_absorpt_coefficient_mu 0.084
_exptl_absorpt_correction_T_max 0.5621
_exptl_absorpt_correction_T_min 0.4944
_exptl_absorpt_correction_type multi-scan
_exptl_absorpt_process_details
;
SADABS-2016/2 (Bruker,2016/2) was used for absorption correction.
wR2(int) was 0.1620 before and 0.0713 after correction.
The Ratio of minimum to maximum transmission is 0.8796.
The \l/2 correction factor is Not present.
;
_exptl_crystal_colour 'clear light yellow'
_exptl_crystal_colour_lustre clear
_exptl_crystal_colour_modifier light
_exptl_crystal_colour_primary yellow
_exptl_crystal_density_diffrn 1.240
_exptl_crystal_description plate
_exptl_crystal_F_000 1264
_exptl_crystal_size_max 0.5
_exptl_crystal_size_mid 0.3
_exptl_crystal_size_min 0.2
_refine_diff_density_max 0.217
_refine_diff_density_min -0.204
_refine_diff_density_rms 0.036
_refine_ls_extinction_method none
_refine_ls_goodness_of_fit_ref 1.117
_refine_ls_hydrogen_treatment constr
_refine_ls_matrix_type full
_refine_ls_number_parameters 203
_refine_ls_number_reflns 3024
_refine_ls_number_restraints 0
_refine_ls_restrained_S_all 1.117
_refine_ls_R_factor_all 0.0864
_refine_ls_R_factor_gt 0.0638
_refine_ls_shift/su_max 0.000
_refine_ls_shift/su_mean 0.000
_refine_ls_structure_factor_coef Fsqd
_refine_ls_weighting_details 'w=1/[\s^2^(Fo^2^)+(0.0403P)^2^+3.5196P] where P=(Fo^2^+2Fc^2^)/3'
_refine_ls_weighting_scheme calc
_refine_ls_wR_factor_gt 0.1277
_refine_ls_wR_factor_ref 0.1383
_reflns_Friedel_coverage 0.000
_reflns_number_gt 2301
_reflns_number_total 3024
_reflns_threshold_expression 'I > 2\s(I)'
_cod_data_source_file d4nj01583e2.cif
_cod_data_source_block gs-s-135
_cod_depositor_comments 'Adding full bibliography for 7063265--7063267.cif.'
_cod_database_code 7063266
_shelx_shelxl_version_number 2018/3
_shelx_space_group_comment
;
The symmetry employed for this shelxl refinement is uniquely defined
by the following loop, which should always be used as a source of
symmetry information in preference to the above space-group names.
They are only intended as comments.
;
_shelx_estimated_absorpt_t_max 0.983
_shelx_estimated_absorpt_t_min 0.959
_olex2_refinement_description
;
1. Fixed Uiso
 At 1.2 times of:
  All C(H) groups
 At 1.5 times of:
  All C(H,H,H) groups
2.a Aromatic/amide H refined with riding coordinates:
 C5(H5), C9(H9), C10(H10), C13(H13), C14(H14), C16(H16), C17(H17)
2.b Idealised Me refined as rotating group:
 C1(H1A,H1B,H1C), C2(H2A,H2B,H2C), C3(H3A,H3B,H3C), C18(H18A,H18B,H18C)
;
_olex2_submission_special_instructions 'No special instructions were received'

loop_
_space_group_symop_operation_xyz
'x, y, z'
'-x, y, -z+1/2'
'x+1/2, y+1/2, z'
'-x+1/2, y+1/2, -z+1/2'
'-x, -y, -z'
'x, -y, z-1/2'
'-x+1/2, -y+1/2, -z'
'x+1/2, -y+1/2, z-1/2'

loop_
_atom_site_label
_atom_site_type_symbol
_atom_site_fract_x
_atom_site_fract_y
_atom_site_fract_z
_atom_site_U_iso_or_equiv
_atom_site_adp_type
_atom_site_occupancy
_atom_site_site_symmetry_order
_atom_site_calc_flag
_atom_site_refinement_flags_posn
_atom_site_refinement_flags_adp
_atom_site_refinement_flags_occupancy
_atom_site_disorder_assembly
_atom_site_disorder_group
C1 C 0.31378(15) 0.1551(4) 0.11106(18) 0.0772(10) Uani 1 1 d . . . . .
H1A H 0.321362 0.157733 0.063640 0.116 Uiso 1 1 calc R U . . .
H1B H 0.278927 0.224315 0.098675 0.116 Uiso 1 1 calc R U . . .
H1C H 0.295850 0.065858 0.111681 0.116 Uiso 1 1 calc R U . . .
C2 C 0.26944(15) 0.3005(3) 0.3436(2) 0.0715(9) Uani 1 1 d . . . . .
H2A H 0.288822 0.387044 0.341449 0.107 Uiso 1 1 calc R U . . .
H2B H 0.265700 0.300991 0.394399 0.107 Uiso 1 1 calc R U . . .
H2C H 0.222087 0.286736 0.286599 0.107 Uiso 1 1 calc R U . . .
C3 C 0.29207(15) 0.0455(3) 0.3681(2) 0.0713(9) Uani 1 1 d . . . . .
H3A H 0.243877 0.028263 0.313397 0.107 Uiso 1 1 calc R U . . .
H3B H 0.290976 0.050859 0.420931 0.107 Uiso 1 1 calc R U . . .
H3C H 0.323716 -0.028248 0.376877 0.107 Uiso 1 1 calc R U . . .
C4 C 0.32038(12) 0.1826(3) 0.35722(17) 0.0495(6) Uani 1 1 d . . . . .
C5 C 0.31977(13) 0.1751(3) 0.27258(16) 0.0492(6) Uani 1 1 d . . . . .
H5 H 0.275237 0.161327 0.215533 0.059 Uiso 1 1 calc R U . . .
C6 C 0.37840(12) 0.1869(2) 0.27372(16) 0.0426(6) Uani 1 1 d . . . . .
C7 C 0.44886(12) 0.2106(2) 0.36011(15) 0.0390(5) Uani 1 1 d . . . . .
C8 C 0.45217(12) 0.2222(2) 0.44341(15) 0.0410(5) Uani 1 1 d . . . . .
C9 C 0.39471(12) 0.2097(3) 0.44484(17) 0.0468(6) Uani 1 1 d . . . . .
H9 H 0.400599 0.217918 0.500765 0.056 Uiso 1 1 calc R U . . .
C10 C 0.51640(12) 0.2260(2) 0.38305(16) 0.0443(6) Uani 1 1 d . . . . .
H10 H 0.529061 0.220635 0.342278 0.053 Uiso 1 1 calc R U . . .
C11 C 0.56687(12) 0.2528(3) 0.48321(16) 0.0457(6) Uani 1 1 d . . . . .
C12 C 0.55031(11) 0.2742(2) 0.60966(15) 0.0411(5) Uani 1 1 d . . . . .
C13 C 0.56670(14) 0.4054(3) 0.64507(17) 0.0514(6) Uani 1 1 d . . . . .
H13 H 0.563355 0.478212 0.608877 0.062 Uiso 1 1 calc R U . . .
C14 C 0.58815(13) 0.4303(3) 0.73411(17) 0.0521(6) Uani 1 1 d . . . . .
H14 H 0.599042 0.519705 0.757474 0.063 Uiso 1 1 calc R U . . .
C15 C 0.59341(12) 0.3233(3) 0.78809(16) 0.0450(6) Uani 1 1 d . . . . .
C16 C 0.57713(13) 0.1908(3) 0.75267(17) 0.0506(6) Uani 1 1 d . . . . .
H16 H 0.580670 0.117943 0.788952 0.061 Uiso 1 1 calc R U . . .
C17 C 0.55576(13) 0.1664(3) 0.66419(17) 0.0480(6) Uani 1 1 d . . . . .
H17 H 0.544901 0.076983 0.640808 0.058 Uiso 1 1 calc R U . . .
C18 C 0.62479(18) 0.4718(3) 0.9124(2) 0.0781(9) Uani 1 1 d . . . . .
H18A H 0.580711 0.523505 0.872703 0.117 Uiso 1 1 calc R U . . .
H18B H 0.663634 0.516098 0.914987 0.117 Uiso 1 1 calc R U . . .
H18C H 0.636663 0.467476 0.973614 0.117 Uiso 1 1 calc R U . . .
N1 N 0.52522(9) 0.2489(2) 0.51640(13) 0.0446(5) Uani 1 1 d . . . . .
O1 O 0.38107(9) 0.1812(2) 0.19917(11) 0.0556(5) Uani 1 1 d . . . . .
O2 O 0.63224(9) 0.2763(2) 0.53077(12) 0.0602(5) Uani 1 1 d . . . . .
O3 O 0.61500(10) 0.3366(2) 0.87700(12) 0.0629(5) Uani 1 1 d . . . . .

loop_
_atom_site_aniso_label
_atom_site_aniso_U_11
_atom_site_aniso_U_22
_atom_site_aniso_U_33
_atom_site_aniso_U_23
_atom_site_aniso_U_13
_atom_site_aniso_U_12
C1 0.0539(17) 0.126(3) 0.0386(15) -0.0044(17) 0.0201(13) -0.0161(18)
C2 0.0441(15) 0.093(2) 0.0710(19) 0.0055(17) 0.0306(15) 0.0162(15)
C3 0.0576(17) 0.085(2) 0.0698(19) 0.0030(16) 0.0368(16) -0.0175(16)
C4 0.0339(12) 0.0608(16) 0.0515(14) 0.0041(12) 0.0240(11) 0.0011(11)
C5 0.0368(13) 0.0570(16) 0.0428(13) 0.0025(12) 0.0174(11) -0.0026(11)
C6 0.0391(13) 0.0436(14) 0.0428(13) 0.0050(10) 0.0230(11) 0.0006(10)
C7 0.0371(12) 0.0359(12) 0.0428(13) 0.0040(10) 0.0229(11) 0.0010(10)
C8 0.0344(12) 0.0414(13) 0.0421(13) 0.0002(10) 0.0199(10) 0.0003(10)
C9 0.0410(13) 0.0565(16) 0.0440(13) 0.0002(11) 0.0257(11) 0.0020(11)
C10 0.0404(13) 0.0500(14) 0.0464(13) 0.0028(11) 0.0278(11) -0.0002(11)
C11 0.0356(13) 0.0497(15) 0.0490(14) 0.0066(12) 0.0234(11) 0.0012(11)
C12 0.0305(11) 0.0453(14) 0.0429(13) 0.0026(11) 0.0190(10) 0.0005(10)
C13 0.0561(15) 0.0404(14) 0.0511(15) 0.0066(12) 0.0280(13) -0.0005(12)
C14 0.0527(15) 0.0435(15) 0.0507(15) -0.0050(12) 0.0253(13) -0.0033(12)
C15 0.0365(12) 0.0516(15) 0.0426(13) 0.0016(11) 0.0211(11) 0.0045(11)
C16 0.0546(15) 0.0444(15) 0.0535(15) 0.0080(12) 0.0324(13) 0.0031(12)
C17 0.0477(14) 0.0394(14) 0.0524(15) -0.0024(12) 0.0271(12) -0.0023(11)
C18 0.096(2) 0.072(2) 0.0606(18) -0.0150(16) 0.0434(18) -0.0018(18)
N1 0.0335(10) 0.0560(13) 0.0397(11) -0.0012(9) 0.0190(9) -0.0028(9)
O1 0.0426(9) 0.0787(13) 0.0389(9) -0.0020(9) 0.0205(8) -0.0092(9)
O2 0.0326(9) 0.0861(14) 0.0543(10) 0.0045(10) 0.0215(8) -0.0049(9)
O3 0.0765(13) 0.0616(12) 0.0488(11) -0.0027(9) 0.0360(10) 0.0023(10)

loop_
_atom_type_symbol
_atom_type_description
_atom_type_scat_dispersion_real
_atom_type_scat_dispersion_imag
_atom_type_scat_source
C C 0.0033 0.0016 'International Tables Vol C Tables 4.2.6.8 and 6.1.1.4'
H H 0.0000 0.0000 'International Tables Vol C Tables 4.2.6.8 and 6.1.1.4'
N N 0.0061 0.0033 'International Tables Vol C Tables 4.2.6.8 and 6.1.1.4'
O O 0.0106 0.0060 'International Tables Vol C Tables 4.2.6.8 and 6.1.1.4'

loop_
_geom_angle_atom_site_label_1
_geom_angle_atom_site_label_2
_geom_angle_atom_site_label_3
_geom_angle
_geom_angle_site_symmetry_1
_geom_angle_site_symmetry_3
_geom_angle_publ_flag
H1A C1 H1B 109.5 . . ?
H1A C1 H1C 109.5 . . ?
H1B C1 H1C 109.5 . . ?
O1 C1 H1A 109.5 . . ?
O1 C1 H1B 109.5 . . ?
O1 C1 H1C 109.5 . . ?
H2A C2 H2B 109.5 . . ?
H2A C2 H2C 109.5 . . ?
H2B C2 H2C 109.5 . . ?
C4 C2 H2A 109.5 . . ?
C4 C2 H2B 109.5 . . ?
C4 C2 H2C 109.5 . . ?
H3A C3 H3B 109.5 . . ?
H3A C3 H3C 109.5 . . ?
H3B C3 H3C 109.5 . . ?
C4 C3 H3A 109.5 . . ?
C4 C3 H3B 109.5 . . ?
C4 C3 H3C 109.5 . . ?
C3 C4 C2 109.1(2) . . ?
C5 C4 C2 108.5(2) . . ?
C5 C4 C3 109.2(2) . . ?
C9 C4 C2 108.3(2) . . ?
C9 C4 C3 108.5(2) . . ?
C9 C4 C5 113.1(2) . . ?
C4 C5 H5 117.7 . . ?
C6 C5 C4 124.6(2) . . ?
C6 C5 H5 117.7 . . ?
C5 C6 C7 120.2(2) . . ?
C5 C6 O1 127.1(2) . . ?
O1 C6 C7 112.74(19) . . ?
C6 C7 C8 117.46(19) . . ?
C10 C7 C6 133.8(2) . . ?
C10 C7 C8 108.8(2) . . ?
C9 C8 C7 123.9(2) . . ?
C9 C8 N1 129.7(2) . . ?
N1 C8 C7 106.42(18) . . ?
C4 C9 H9 119.6 . . ?
C8 C9 C4 120.8(2) . . ?
C8 C9 H9 119.6 . . ?
C7 C10 H10 125.6 . . ?
C7 C10 C11 108.8(2) . . ?
C11 C10 H10 125.6 . . ?
N1 C11 C10 106.02(19) . . ?
O2 C11 C10 129.4(2) . . ?
O2 C11 N1 124.6(2) . . ?
C13 C12 C17 119.3(2) . . ?
C13 C12 N1 120.7(2) . . ?
C17 C12 N1 120.0(2) . . ?
C12 C13 H13 119.7 . . ?
C12 C13 C14 120.6(2) . . ?
C14 C13 H13 119.7 . . ?
C13 C14 H14 120.0 . . ?
C15 C14 C13 120.1(2) . . ?
C15 C14 H14 120.0 . . ?
C14 C15 C16 119.5(2) . . ?
O3 C15 C14 124.7(2) . . ?
O3 C15 C16 115.9(2) . . ?
C15 C16 H16 119.8 . . ?
C17 C16 C15 120.3(2) . . ?
C17 C16 H16 119.8 . . ?
C12 C17 H17 119.9 . . ?
C16 C17 C12 120.3(2) . . ?
C16 C17 H17 119.9 . . ?
H18A C18 H18B 109.5 . . ?
H18A C18 H18C 109.5 . . ?
H18B C18 H18C 109.5 . . ?
O3 C18 H18A 109.5 . . ?
O3 C18 H18B 109.5 . . ?
O3 C18 H18C 109.5 . . ?
C8 N1 C12 123.61(18) . . ?
C11 N1 C8 110.03(19) . . ?
C11 N1 C12 126.31(18) . . ?
C6 O1 C1 116.37(19) . . ?
C15 O3 C18 117.5(2) . . ?

loop_
_geom_bond_atom_site_label_1
_geom_bond_atom_site_label_2
_geom_bond_distance
_geom_bond_site_symmetry_2
_geom_bond_publ_flag
C1 H1A 0.9600 . ?
C1 H1B 0.9600 . ?
C1 H1C 0.9600 . ?
C1 O1 1.429(3) . ?
C2 H2A 0.9600 . ?
C2 H2B 0.9600 . ?
C2 H2C 0.9600 . ?
C2 C4 1.542(4) . ?
C3 H3A 0.9600 . ?
C3 H3B 0.9600 . ?
C3 H3C 0.9600 . ?
C3 C4 1.539(4) . ?
C4 C5 1.506(3) . ?
C4 C9 1.502(3) . ?
C5 H5 0.9300 . ?
C5 C6 1.328(3) . ?
C6 C7 1.444(3) . ?
C6 O1 1.370(3) . ?
C7 C8 1.450(3) . ?
C7 C10 1.346(3) . ?
C8 C9 1.329(3) . ?
C8 N1 1.405(3) . ?
C9 H9 0.9300 . ?
C10 H10 0.9300 . ?
C10 C11 1.471(3) . ?
C11 N1 1.385(3) . ?
C11 O2 1.223(3) . ?
C12 C13 1.371(3) . ?
C12 C17 1.384(3) . ?
C12 N1 1.428(3) . ?
C13 H13 0.9300 . ?
C13 C14 1.383(3) . ?
C14 H14 0.9300 . ?
C14 C15 1.373(3) . ?
C15 C16 1.382(3) . ?
C15 O3 1.364(3) . ?
C16 H16 0.9300 . ?
C16 C17 1.373(3) . ?
C17 H17 0.9300 . ?
C18 H18A 0.9600 . ?
C18 H18B 0.9600 . ?
C18 H18C 0.9600 . ?
C18 O3 1.415(3) . ?

loop_
_geom_torsion_atom_site_label_1
_geom_torsion_atom_site_label_2
_geom_torsion_atom_site_label_3
_geom_torsion_atom_site_label_4
_geom_torsion
_geom_torsion_site_symmetry_1
_geom_torsion_site_symmetry_2
_geom_torsion_site_symmetry_3
_geom_torsion_site_symmetry_4
_geom_torsion_publ_flag
C2 C4 C5 C6 122.1(3) . . . . ?
C2 C4 C9 C8 -121.5(3) . . . . ?
C3 C4 C5 C6 -119.1(3) . . . . ?
C3 C4 C9 C8 120.1(3) . . . . ?
C4 C5 C6 C7 -1.0(4) . . . . ?
C4 C5 C6 O1 -179.9(2) . . . . ?
C5 C4 C9 C8 -1.2(3) . . . . ?
C5 C6 C7 C8 -0.6(3) . . . . ?
C5 C6 C7 C10 179.7(3) . . . . ?
C5 C6 O1 C1 -2.3(4) . . . . ?
C6 C7 C8 C9 1.3(3) . . . . ?
C6 C7 C8 N1 -178.27(19) . . . . ?
C6 C7 C10 C11 178.0(2) . . . . ?
C7 C6 O1 C1 178.8(2) . . . . ?
C7 C8 C9 C4 -0.3(4) . . . . ?
C7 C8 N1 C11 -0.7(3) . . . . ?
C7 C8 N1 C12 176.7(2) . . . . ?
C7 C10 C11 N1 1.2(3) . . . . ?
C7 C10 C11 O2 -177.7(3) . . . . ?
C8 C7 C10 C11 -1.7(3) . . . . ?
C9 C4 C5 C6 1.9(4) . . . . ?
C9 C8 N1 C11 179.8(3) . . . . ?
C9 C8 N1 C12 -2.9(4) . . . . ?
C10 C7 C8 C9 -178.9(2) . . . . ?
C10 C7 C8 N1 1.5(3) . . . . ?
C10 C11 N1 C8 -0.3(3) . . . . ?
C10 C11 N1 C12 -177.6(2) . . . . ?
C12 C13 C14 C15 0.2(4) . . . . ?
C13 C12 C17 C16 0.2(3) . . . . ?
C13 C12 N1 C8 -103.5(3) . . . . ?
C13 C12 N1 C11 73.4(3) . . . . ?
C13 C14 C15 C16 0.0(4) . . . . ?
C13 C14 C15 O3 179.0(2) . . . . ?
C14 C15 C16 C17 -0.1(4) . . . . ?
C14 C15 O3 C18 7.4(4) . . . . ?
C15 C16 C17 C12 0.0(4) . . . . ?
C16 C15 O3 C18 -173.5(2) . . . . ?
C17 C12 C13 C14 -0.3(4) . . . . ?
C17 C12 N1 C8 74.1(3) . . . . ?
C17 C12 N1 C11 -109.0(3) . . . . ?
N1 C8 C9 C4 179.2(2) . . . . ?
N1 C12 C13 C14 177.4(2) . . . . ?
N1 C12 C17 C16 -177.5(2) . . . . ?
O1 C6 C7 C8 178.4(2) . . . . ?
O1 C6 C7 C10 -1.3(4) . . . . ?
O2 C11 N1 C8 178.7(2) . . . . ?
O2 C11 N1 C12 1.4(4) . . . . ?
O3 C15 C16 C17 -179.2(2) . . . . ?
